data_2203703
loop_
_publ_author_name
'Falah, Chiraz'
'Boughzala, Habib'
'Jouini, Tahar'

_publ_section_title
;
Tripotassium dibismuth(III) tris[arsenate(V)], K~3~Bi~2~(AsO~4~)~3~
;
_journal_issue 6
_journal_name_full 'Acta Crystallographica, Section E'
_journal_page_first i74
_journal_page_last i76
_journal_paper_doi 10.1107/S1600536804011353
_journal_volume 60
_journal_year 2004
_chemical_formula_iupac 'K3 Bi2 (As O4)3'
_chemical_formula_structural 'K3 Bi2 (As O4)3'
_chemical_formula_sum 'As3 Bi2 K3 O12'
_chemical_formula_weight 952.02
_chemical_name_systematic
;
Tripotassium dibismuth (III) arsenate (V)
;
_space_group_IT_number 15
_symmetry_cell_setting monoclinic
_symmetry_space_group_name_Hall '-C 2yc'
_symmetry_space_group_name_H-M 'C 1 2/c 1'
_atom_sites_solution_primary vecmap
_atom_sites_solution_secondary difmap
_audit_creation_method SHELXL-97
_cell_angle_alpha 90.00
_cell_angle_beta 114.71(2)
_cell_angle_gamma 90.00
_cell_formula_units_Z 4
_cell_length_a 14.030(2)
_cell_length_b 13.773(2)
_cell_length_c 7.009(2)
_cell_measurement_reflns_used 25
_cell_measurement_temperature 293(2)
_cell_measurement_theta_max 14.93
_cell_measurement_theta_min 9.59
_cell_volume 1230.4(3)
_computing_cell_refinement 'CAD-4 EXPRESS'
_computing_data_collection 'CAD-4 EXPRESS (Enraf--Nonius, 1994)'
_computing_data_reduction 'MolEN (Fair, 1990)'
_computing_molecular_graphics 'DIAMOND (Brandenburg, 1997)'
_computing_publication_material SHELXL97
_computing_structure_refinement 'SHELXL97 (Sheldrick, 1997)'
_computing_structure_solution 'SHELXS86 (Sheldrick, 1990)'
_database_code_amcsd 0010432
_diffrn_ambient_temperature 293(2)
_diffrn_measured_fraction_theta_full 0.998
_diffrn_measured_fraction_theta_max 0.998
_diffrn_measurement_device_type 'Enraf-Nonius CAD-4'
_diffrn_measurement_method \w--2\q
_diffrn_radiation_monochromator graphite
_diffrn_radiation_source 'fine-focus sealed tube'
_diffrn_radiation_type MoK\a
_diffrn_radiation_wavelength 0.71073
_diffrn_reflns_av_R_equivalents 0.0212
_diffrn_reflns_av_sigmaI/netI 0.0462
_diffrn_reflns_limit_h_max 15
_diffrn_reflns_limit_h_min -17
_diffrn_reflns_limit_k_max 16
_diffrn_reflns_limit_k_min 0
_diffrn_reflns_limit_l_max 8
_diffrn_reflns_limit_l_min 0
_diffrn_reflns_number 1387
_diffrn_reflns_theta_full 25.96
_diffrn_reflns_theta_max 25.96
_diffrn_reflns_theta_min 2.18
_diffrn_standards_decay_% 2
_diffrn_standards_interval_time 120
_diffrn_standards_number 2
_exptl_absorpt_coefficient_mu 37.648
_exptl_absorpt_correction_T_max 0.2545
_exptl_absorpt_correction_T_min 0.1638
_exptl_absorpt_correction_type psi-scan
_exptl_absorpt_process_details '(North et al., 1968)'
_exptl_crystal_colour colourless
_exptl_crystal_density_diffrn 5.140
_exptl_crystal_density_meas ?
_exptl_crystal_density_method .
_exptl_crystal_description prism
_exptl_crystal_F_000 1672
_exptl_crystal_size_max 0.108
_exptl_crystal_size_mid 0.036
_exptl_crystal_size_min 0.036
_refine_diff_density_max 1.087
_refine_diff_density_min -1.218
_refine_ls_extinction_coef 0.00050(2)
_refine_ls_extinction_expression Fc^*^=kFc[1+0.001xFc^2^\l^3^/sin(2\q)]^-1/4^
_refine_ls_extinction_method SHELXL97
_refine_ls_goodness_of_fit_ref 1.077
_refine_ls_matrix_type full
_refine_ls_number_parameters 95
_refine_ls_number_reflns 1203
_refine_ls_number_restraints 0
_refine_ls_restrained_S_all 1.077
_refine_ls_R_factor_all 0.0392
_refine_ls_R_factor_gt 0.0261
_refine_ls_shift/su_max 0.001
_refine_ls_shift/su_mean 0.000
_refine_ls_structure_factor_coef Fsqd
_refine_ls_weighting_details 'calc w = 1/[\s^2^(Fo^2^)+(0.01P)^2^] where P = (Fo^2^+2Fc^2^)/3'
_refine_ls_weighting_scheme calc
_refine_ls_wR_factor_gt 0.0479
_refine_ls_wR_factor_ref 0.0512
_reflns_number_gt 1006
_reflns_number_total 1203
_reflns_threshold_expression I>2\s(I)
_cod_data_source_file br6141.cif
_cod_depositor_comments
;
The following automatic conversions were performed:
'_exptl_absorpt_correction_type' value 'Psi-scan' changed to 'psi-scan'
according to '/home/saulius/struct/CIF-dictionaries/cif_core.dic'
dictionary named 'cif_core.dic' version 2.4.1 from
2010-06-29.

'_geom_bond_publ_flag' value 'Y' changed to 'y' according to
'/home/saulius/struct/CIF-dictionaries/cif_core.dic' dictionary named
'cif_core.dic' version 2.4.1 from 2010-06-29 (25
times).

'_geom_bond_publ_flag' value 'N' changed to 'n' according to
'/home/saulius/struct/CIF-dictionaries/cif_core.dic' dictionary named
'cif_core.dic' version 2.4.1 from 2010-06-29 (37
times).

'_geom_angle_publ_flag' value 'Y' changed to 'y' according to
'/home/saulius/struct/CIF-dictionaries/cif_core.dic' dictionary named
'cif_core.dic' version 2.4.1 from 2010-06-29 (27
times).

'_geom_angle_publ_flag' value 'N' changed to 'n' according to
'/home/saulius/struct/CIF-dictionaries/cif_core.dic' dictionary named
'cif_core.dic' version 2.4.1 from 2010-06-29 (125 times).

Automatic conversion script
Id: cif_fix_enum 1527 2010-12-29 10:47:43Z saulius 
;
_cod_original_sg_symbol_H-M 'C 2/c'
_cod_database_code 2203703
_amcsd_formula_title K3Bi2(AsO4)3

loop_
_space_group_symop_operation_xyz
'x, y, z'
'-x, y, -z+1/2'
'x+1/2, y+1/2, z'
'-x+1/2, y+1/2, -z+1/2'
'-x, -y, -z'
'x, -y, z-1/2'
'-x+1/2, -y+1/2, -z'
'x+1/2, -y+1/2, z-1/2'

loop_
_atom_site_label
_atom_site_fract_x
_atom_site_fract_y
_atom_site_fract_z
_atom_site_U_iso_or_equiv
_atom_site_adp_type
_atom_site_calc_flag
_atom_site_refinement_flags
_atom_site_occupancy
_atom_site_type_symbol
Bi 0.26492(2) 0.35529(3) 0.33414(6) 0.00740(10) Uani d . 1 Bi
As2 0.74345(6) 0.39168(7) 0.64105(14) 0.0059(2) Uani d . 1 As
As1 0.5000 0.25740(10) 0.7500 0.0064(3) Uani d S 1 As
K1 0.5000 0.4809(2) 0.2500 0.0146(7) Uani d S 1 K
K2 0.5000 0.2230(2) 0.2500 0.0166(7) Uani d S 1 K
K3 0.5000 0.0000 0.5000 0.0223(7) Uani d S 1 K
O1 0.4261(5) 0.1874(5) 0.8290(10) 0.017(2) Uani d . 1 O
O2 0.5689(4) 0.3355(5) 0.9520(10) 0.012(2) Uani d . 1 O
O3 0.8531(5) 0.4344(5) 0.6360(10) 0.017(2) Uani d . 1 O
O4 0.6725(5) 0.3346(5) 0.4080(10) 0.012(2) Uani d . 1 O
O5 0.6681(4) 0.4806(5) 0.6740(10) 0.0110(10) Uani d . 1 O
O6 0.7713(5) 0.3113(5) 0.8450(10) 0.0120(10) Uani d . 1 O

loop_
_atom_site_aniso_label
_atom_site_aniso_U_11
_atom_site_aniso_U_22
_atom_site_aniso_U_33
_atom_site_aniso_U_12
_atom_site_aniso_U_13
_atom_site_aniso_U_23
Bi 0.0066(2) 0.0060(2) 0.0089(2) -0.00010(10) 0.00260(10) 0.0008(2)
As2 0.0062(4) 0.0035(5) 0.0072(4) -0.0002(4) 0.0022(3) -0.0001(4)
As1 0.0049(6) 0.0067(7) 0.0059(6) 0.000 0.0005(5) 0.000
K1 0.0120(10) 0.012(2) 0.018(2) 0.000 0.0050(10) 0.000
K2 0.0120(10) 0.015(2) 0.020(2) 0.000 0.0040(10) 0.000
K3 0.0170(10) 0.027(2) 0.019(2) -0.005(2) 0.0040(10) 0.008(2)
O1 0.012(3) 0.018(4) 0.017(4) -0.008(3) 0.004(3) -0.001(3)
O2 0.010(3) 0.012(4) 0.013(3) -0.002(3) 0.002(3) -0.008(3)
O3 0.012(3) 0.018(4) 0.019(4) -0.003(3) 0.005(3) 0.003(3)
O4 0.021(3) 0.007(4) 0.011(3) -0.004(3) 0.009(3) -0.001(3)
O5 0.010(3) 0.006(4) 0.020(4) 0.004(3) 0.008(3) -0.003(3)
O6 0.017(3) 0.006(3) 0.008(3) 0.001(3) 0.002(3) 0.006(3)

loop_
_atom_type_symbol
_atom_type_description
_atom_type_scat_dispersion_real
_atom_type_scat_dispersion_imag
_atom_type_scat_source
O O 0.0106 0.0060 'International Tables Vol C Tables 4.2.6.8 and 6.1.1.4'
As As 0.0499 2.0058 'International Tables Vol C Tables 4.2.6.8 and 6.1.1.4'
Bi Bi -4.1077 10.2566 'International Tables Vol C Tables 4.2.6.8 and 6.1.1.4'
K K 0.2009 0.2494 'International Tables Vol C Tables 4.2.6.8 and 6.1.1.4'

loop_
_geom_angle_atom_site_label_1
_geom_angle_atom_site_label_2
_geom_angle_atom_site_label_3
_geom_angle_site_symmetry_1
_geom_angle_site_symmetry_3
_geom_angle
_geom_angle_publ_flag
O2 Bi O4 2_656 2_655 82.1(2) y
O2 Bi O6 2_656 8_455 80.7(2) y
O4 Bi O6 2_655 8_455 82.8(2) y
O2 Bi O5 2_656 5_666 79.8(2) y
O4 Bi O5 2_655 5_666 79.9(2) y
O6 Bi O5 8_455 5_666 155.5(2) y
O2 Bi O1 2_656 7_556 155.3(2) y
O4 Bi O1 2_655 7_556 108.1(2) y
O6 Bi O1 8_455 7_556 78.5(2) y
O5 Bi O1 5_666 7_556 123.5(2) y
O2 Bi O6 2_656 2_656 85.1(2) y
O4 Bi O6 2_655 2_656 156.6(2) y
O6 Bi O6 8_455 2_656 75.9(2) y
O5 Bi O6 5_666 2_656 116.9(2) y
O1 Bi O6 7_556 2_656 77.2(2) y
O3 As2 O5 . . 112.5(3) y
O3 As2 O4 . . 108.4(3) y
O5 As2 O4 . . 108.3(3) y
O3 As2 O6 . . 110.9(3) y
O5 As2 O6 . . 107.0(3) y
O4 As2 O6 . . 109.7(3) y
O1 As1 O1 2_656 . 109.5(5) y
O1 As1 O2 2_656 . 114.8(3) y
O1 As1 O2 . . 107.7(3) y
O1 As1 O2 2_656 2_656 107.7(3) y
O1 As1 O2 . 2_656 114.8(3) y
O2 As1 O2 . 2_656 102.3(4) y
O5 K1 O5 6_565 5_666 157.2(3) n
O5 K1 O2 6_565 6_565 77.30(19) n
O5 K1 O2 5_666 6_565 82.58(19) n
O5 K1 O2 6_565 5_666 82.58(19) n
O5 K1 O2 5_666 5_666 77.30(19) n
O2 K1 O2 6_565 5_666 55.8(2) n
O5 K1 O5 6_565 . 78.41(15) n
O5 K1 O5 5_666 . 101.62(14) n
O2 K1 O5 6_565 . 62.38(18) n
O2 K1 O5 5_666 . 117.8(2) n
O5 K1 O5 6_565 2_655 101.62(14) n
O5 K1 O5 5_666 2_655 78.41(15) n
O2 K1 O5 6_565 2_655 117.8(2) n
O2 K1 O5 5_666 2_655 62.38(18) n
O5 K1 O5 . 2_655 179.8(3) n
O5 K1 O4 6_565 2_655 134.7(2) n
O5 K1 O4 5_666 2_655 64.08(18) n
O2 K1 O4 6_565 2_655 146.59(18) n
O2 K1 O4 5_666 2_655 111.08(17) n
O5 K1 O4 . 2_655 124.15(19) n
O5 K1 O4 2_655 2_655 55.70(18) n
O5 K1 O4 6_565 . 64.08(18) n
O5 K1 O4 5_666 . 134.7(2) n
O2 K1 O4 6_565 . 111.08(17) n
O2 K1 O4 5_666 . 146.59(18) n
O5 K1 O4 . . 55.70(18) n
O5 K1 O4 2_655 . 124.15(19) n
O4 K1 O4 2_655 . 95.0(3) n
O5 K1 O2 6_565 1_554 58.71(18) n
O5 K1 O2 5_666 1_554 139.26(18) n
O2 K1 O2 6_565 1_554 135.8(2) n
O2 K1 O2 5_666 1_554 110.46(14) n
O5 K1 O2 . 1_554 108.39(16) n
O5 K1 O2 2_655 1_554 71.50(16) n
O4 K1 O2 2_655 1_554 76.31(17) n
O4 K1 O2 . 1_554 54.65(17) n
O5 K1 O2 6_565 2_656 139.26(18) n
O5 K1 O2 5_666 2_656 58.71(18) n
O2 K1 O2 6_565 2_656 110.46(14) n
O2 K1 O2 5_666 2_656 135.8(2) n
O5 K1 O2 . 2_656 71.50(16) n
O5 K1 O2 2_655 2_656 108.39(16) n
O4 K1 O2 2_655 2_656 54.65(17) n
O4 K1 O2 . 2_656 76.31(17) n
O2 K1 O2 1_554 2_656 105.8(2) n
O4 K2 O4 . 2_655 110.1(3) n
O4 K2 O1 . 1_554 114.7(2) n
O4 K2 O1 2_655 1_554 77.7(2) n
O4 K2 O1 . 2_656 77.7(2) n
O4 K2 O1 2_655 2_656 114.66(19) n
O1 K2 O1 1_554 2_656 159.4(3) n
O4 K2 O3 . 8_455 165.4(2) n
O4 K2 O3 2_655 8_455 84.20(18) n
O1 K2 O3 1_554 8_455 70.0(2) n
O1 K2 O3 2_656 8_455 94.1(2) n
O4 K2 O3 . 7_656 84.20(18) n
O4 K2 O3 2_655 7_656 165.4(2) n
O1 K2 O3 1_554 7_656 94.1(2) n
O1 K2 O3 2_656 7_656 70.0(2) n
O3 K2 O3 8_455 7_656 81.7(3) n
O4 K2 O2 . 1_554 60.32(18) n
O4 K2 O2 2_655 1_554 85.18(19) n
O1 K2 O2 1_554 1_554 55.87(18) n
O1 K2 O2 2_656 1_554 137.89(19) n
O3 K2 O2 8_455 1_554 125.91(18) n
O3 K2 O2 7_656 1_554 100.28(18) n
O4 K2 O2 . 2_656 85.18(19) n
O4 K2 O2 2_655 2_656 60.32(18) n
O1 K2 O2 1_554 2_656 137.89(19) n
O1 K2 O2 2_656 2_656 55.87(18) n
O3 K2 O2 8_455 2_656 100.28(18) n
O3 K2 O2 7_656 2_656 125.91(18) n
O2 K2 O2 1_554 2_656 119.3(3) n
O3 K3 O3 4_646 8_455 180.0 n
O3 K3 O3 4_646 7_656 92.9(2) n
O3 K3 O3 8_455 7_656 87.1(2) n
O3 K3 O3 4_646 3_445 87.1(2) n
O3 K3 O3 8_455 3_445 92.9(2) n
O3 K3 O3 7_656 3_445 180.00(13) n
O3 K3 O1 4_646 6 95.5(2) n
O3 K3 O1 8_455 6 84.5(2) n
O3 K3 O1 7_656 6 110.1(2) n
O3 K3 O1 3_445 6 69.9(2) n
O3 K3 O1 4_646 2_656 84.5(2) n
O3 K3 O1 8_455 2_656 95.5(2) n
O3 K3 O1 7_656 2_656 69.9(2) n
O3 K3 O1 3_445 2_656 110.1(2) n
O1 K3 O1 6 2_656 180.0(3) n
As1 O1 Bi . 7_556 132.8(3) n
As1 O1 K2 . 1_556 104.2(3) n
Bi O1 K2 7_556 1_556 112.6(2) n
As1 O1 K3 . 2_656 119.7(3) n
Bi O1 K3 7_556 2_656 96.3(2) n
K2 O1 K3 1_556 2_656 78.46(19) n
As1 O2 Bi . 2_656 135.3(3) n
As1 O2 K1 . 5_666 101.0(3) n
Bi O2 K1 2_656 5_666 105.7(2) n
As1 O2 K2 . 1_556 90.8(3) n
Bi O2 K2 2_656 1_556 98.2(2) n
K1 O2 K2 5_666 1_556 130.2(2) n
As1 O2 K1 . 1_556 133.2(3) n
Bi O2 K1 2_656 1_556 89.99(19) n
K1 O2 K1 5_666 1_556 69.54(14) n
K2 O2 K1 1_556 1_556 67.49(14) n
As2 O3 K3 . 4_656 116.6(3) n
As2 O3 K3 . 3 163.0(4) n
K3 O3 K3 4_656 3 80.22(17) n
As2 O3 K2 . 7_656 106.8(3) n
K3 O3 K2 4_656 7_656 79.13(17) n
K3 O3 K2 3 7_656 77.90(17) n
As2 O4 Bi . 2_655 114.3(3) n
As2 O4 K2 . . 136.3(3) n
Bi O4 K2 2_655 . 109.5(2) n
As2 O4 K1 . . 95.8(3) n
Bi O4 K1 2_655 . 98.5(2) n
K2 O4 K1 . . 77.44(17) n
As2 O5 Bi . 5_666 113.4(3) n
As2 O5 K1 . 5_666 145.1(3) n
Bi O5 K1 5_666 5_666 101.5(2) n
As2 O5 K1 . . 98.6(3) n
Bi O5 K1 5_666 . 97.5(2) n
K1 O5 K1 5_666 . 78.38(14) n
As2 O6 Bi . 8_556 128.7(3) n
As2 O6 Bi . 2_656 120.9(3) n
Bi O6 Bi 8_556 2_656 104.1(2) n

loop_
_geom_bond_atom_site_label_1
_geom_bond_atom_site_label_2
_geom_bond_site_symmetry_2
_geom_bond_distance
_geom_bond_publ_flag
Bi O2 2_656 2.199(6) y
Bi O4 2_655 2.231(6) y
Bi O6 8_455 2.296(7) y
Bi O5 5_666 2.457(7) y
Bi O1 7_556 2.505(6) y
Bi O6 2_656 2.579(7) y
Bi K1 . 3.9809(14) n
Bi K3 4 3.9993(3) n
Bi K2 . 4.0217(15) n
Bi K1 5_666 4.0526(18) n
Bi K2 7 4.3607(9) n
As2 O3 . 1.663(6) y
As2 O5 . 1.694(6) y
As2 O4 . 1.709(6) y
As2 O6 . 1.717(6) y
As2 K1 . 3.5865(14) n
As2 K2 7_656 3.7060(16) n
As2 K3 4_656 3.7336(8) n
As1 O1 2_656 1.668(7) n
As1 O1 . 1.668(7) y
As1 O2 . 1.716(6) y
As1 O2 2_656 1.716(6) n
As1 K2 . 3.5364(5) n
As1 K2 1_556 3.5364(5) n
As1 K1 5_666 3.604(3) n
As1 K3 . 3.9545(12) n
As1 K3 2_656 3.9545(12) n
K1 O5 6_565 2.681(6) y
K1 O5 5_666 2.681(6) n
K1 O2 6_565 2.860(7) y
K1 O2 5_666 2.860(7) n
K1 O5 . 2.919(6) y
K1 O5 2_655 2.919(6) n
K1 O4 2_655 2.984(7) n
K1 O4 . 2.984(7) y
K1 O2 1_554 3.319(6) y
K1 O2 2_656 3.319(7) n
K1 K1 5_665 3.5435(9) n
K1 K1 5_666 3.5435(9) n
K2 O4 . 2.684(6) y
K2 O4 2_655 2.684(6) n
K2 O1 1_554 2.735(7) y
K2 O1 2_656 2.735(7) n
K2 O3 8_455 2.865(7) y
K2 O3 7_656 2.865(7) n
K2 O2 1_554 3.067(7) y
K2 O2 2_656 3.067(7) n
K2 K3 2_655 3.536(3) n
K2 K3 . 3.536(3) n
K2 As1 1_554 3.5364(5) n
K3 O3 4_646 2.681(7) y
K3 O3 8_455 2.681(7) y
K3 O3 7_656 2.757(7) y
K3 O3 3_445 2.757(7) n
K3 O1 6 2.854(7) y
K3 O1 2_656 2.854(7) n
K3 K3 2_655 3.5044 n
K3 K3 2_656 3.5044 n
K3 K2 5_656 3.536(3) n
K3 As2 4_646 3.7336(9) n
K3 As2 8_455 3.7336(8) n
O1 Bi 7_556 2.505(6) n
O1 K2 1_556 2.735(7) n
O1 K3 2_656 2.854(7) n
O2 Bi 2_656 2.199(6) n
O2 K1 5_666 2.860(7) n
O2 K2 1_556 3.067(7) n
O2 K1 1_556 3.319(6) n
O3 K3 4_656 2.681(7) n
O3 K3 3 2.757(7) n
O3 K2 7_656 2.865(7) n
O4 Bi 2_655 2.231(6) n
O5 Bi 5_666 2.457(6) n
O5 K1 5_666 2.681(6) n
O6 Bi 8_556 2.296(7) n
O6 Bi 2_656 2.579(7) n

loop_
_cod_related_entry_id
_cod_related_entry_database
_cod_related_entry_code
1 AMCSD 0010432
